data_1575216
loop_
_publ_author_name
'Jiang, Shengjie'
'Wang, Ganping'
'Cai, Yanping'
'Maron, Laurent'
'Xu, Xin'

_publ_section_title
;
 Zinc substituted carbenes: synthesis, structure, and ambiphilic
 reactivity.
;
_journal_issue 34
_journal_name_full 'Chemical science'
_journal_page_first 15462
_journal_page_last 15468
_journal_paper_doi 10.1039/d5sc03342j
_journal_volume 16
_journal_year 2025
_chemical_formula_moiety 'C58 H79 N4 Ni P Zn, C3 H7'
_chemical_formula_sum 'C61 H86 N4 Ni P Zn'
_chemical_formula_weight 1030.38
_space_group_crystal_system triclinic
_space_group_IT_number 2
_space_group_name_Hall '-P 1'
_space_group_name_H-M_alt 'P -1'
_atom_sites_solution_hydrogens geom
_audit_creation_date 2024-10-09
_audit_creation_method
;
Olex2 1.5
(compiled 2024.02.16 svn.r378c4104 for OlexSys, GUI svn.r6928)
;
_audit_update_record
;
2025-04-14 deposited with the CCDC.	2025-07-23 downloaded from the CCDC.
;
_cell_angle_alpha 98.574(2)
_cell_angle_beta 98.849(2)
_cell_angle_gamma 105.039(2)
_cell_formula_units_Z 2
_cell_length_a 11.4773(7)
_cell_length_b 12.3292(7)
_cell_length_c 21.4352(12)
_cell_measurement_reflns_used 9864
_cell_measurement_temperature 150(1)
_cell_measurement_theta_max 27.50
_cell_measurement_theta_min 2.90
_cell_volume 2837.1(3)
_computing_cell_refinement 'SAINT V8.40B (?, 2016)'
_computing_data_reduction 'SAINT V8.40B (?, 2016)'
_computing_molecular_graphics 'Olex2 1.5 (Dolomanov et al., 2009)'
_computing_publication_material 'Olex2 1.5 (Dolomanov et al., 2009)'
_computing_structure_refinement 'SHELXL 2018/3 (Sheldrick, 2015)'
_computing_structure_solution 'SHELXT 2018/2 (Sheldrick, 2018)'
_diffrn_ambient_temperature 150(1)
_diffrn_measured_fraction_theta_full 0.998
_diffrn_measured_fraction_theta_max 0.996
_diffrn_measurement_device_type 'Bruker APEX-II CCD'
_diffrn_measurement_method '\f and \w scans'
_diffrn_radiation_type MoK\a
_diffrn_radiation_wavelength 0.71073
_diffrn_reflns_av_R_equivalents 0.0740
_diffrn_reflns_av_unetI/netI 0.0549
_diffrn_reflns_Laue_measured_fraction_full 0.998
_diffrn_reflns_Laue_measured_fraction_max 0.996
_diffrn_reflns_limit_h_max 14
_diffrn_reflns_limit_h_min -14
_diffrn_reflns_limit_k_max 15
_diffrn_reflns_limit_k_min -16
_diffrn_reflns_limit_l_max 27
_diffrn_reflns_limit_l_min -27
_diffrn_reflns_number 67362
_diffrn_reflns_point_group_measured_fraction_full 0.998
_diffrn_reflns_point_group_measured_fraction_max 0.996
_diffrn_reflns_theta_full 25.242
_diffrn_reflns_theta_max 27.551
_diffrn_reflns_theta_min 2.829
_diffrn_source_current 1.0
_diffrn_source_power 0.05
_diffrn_source_voltage 50.0
_diffrn_standards_number 0
_exptl_absorpt_coefficient_mu 0.823
_exptl_absorpt_correction_T_max 0.7456
_exptl_absorpt_correction_T_min 0.5708
_exptl_absorpt_correction_type multi-scan
_exptl_absorpt_process_details
;
SADABS-2016/2 (Bruker,2016/2) was used for absorption correction.
wR2(int) was 0.1227 before and 0.0832 after correction.
The Ratio of minimum to maximum transmission is 0.7656.
The \l/2 correction factor is Not present.
;
_exptl_crystal_colour red
_exptl_crystal_colour_primary red
_exptl_crystal_density_diffrn 1.206
_exptl_crystal_description block
_exptl_crystal_F_000 1106
_exptl_crystal_size_max 0.3
_exptl_crystal_size_mid 0.26
_exptl_crystal_size_min 0.25
_refine_diff_density_max 1.453
_refine_diff_density_min -0.774
_refine_diff_density_rms 0.075
_refine_ls_extinction_method none
_refine_ls_goodness_of_fit_ref 1.049
_refine_ls_hydrogen_treatment constr
_refine_ls_matrix_type full
_refine_ls_number_parameters 630
_refine_ls_number_reflns 13016
_refine_ls_number_restraints 0
_refine_ls_restrained_S_all 1.049
_refine_ls_R_factor_all 0.0743
_refine_ls_R_factor_gt 0.0524
_refine_ls_shift/su_max 0.001
_refine_ls_shift/su_mean 0.000
_refine_ls_structure_factor_coef Fsqd
_refine_ls_weighting_details 'w=1/[\s^2^(Fo^2^)+(0.0326P)^2^+4.6601P] where P=(Fo^2^+2Fc^2^)/3'
_refine_ls_weighting_scheme calc
_refine_ls_wR_factor_gt 0.1102
_refine_ls_wR_factor_ref 0.1218
_reflns_Friedel_coverage 0.000
_reflns_number_gt 10331
_reflns_number_total 13016
_reflns_threshold_expression 'I > 2\s(I)'
_cod_data_source_file d5sc03342j2.cif
_cod_data_source_block Complex_9
_cod_depositor_comments 'Adding full bibliography for 1575210--1575219.cif.'
_cod_database_code 1575216
_shelx_shelxl_version_number 2018/3
_shelx_space_group_comment
;
The symmetry employed for this shelxl refinement is uniquely defined
by the following loop, which should always be used as a source of
symmetry information in preference to the above space-group names.
They are only intended as comments.
;
_shelx_estimated_absorpt_t_max 0.821
_shelx_estimated_absorpt_t_min 0.790
_olex2_refinement_description
;
1.a Ternary CH refined with riding coordinates:
 C41(H41), C56(H56), C31(H31), C44(H44), C53(H53), C32(H32), C27(H27), C28(H28)
1.b Secondary CH2 refined with riding coordinates:
 C33(H33A,H33B), C34(H34A,H34B), C61(H61A,H61B), C60(H60A,H60B), C30(H30A,
 H30B), C26(H26A,H26B), C25(H25A,H25B), C29(H29A,H29B)
1.c Aromatic/amide H refined with riding coordinates:
 C37(H37), C4(H4), C38(H38), C18(H18), C9(H9), C39(H39), C20(H20), C11(H11),
 C51(H51), C50(H50), C49(H49)
1.d Idealised Me refined as rotating group:
 C22(H22A,H22B,H22C), C2(H2A,H2B,H2C), C15(H15A,H15B,H15C), C13(H13A,H13B,
 H13C), C42(H42A,H42B,H42C), C23(H23A,H23B,H23C), C6(H6A,H6B,H6C), C24(H24A,
 H24B,H24C), C14(H14A,H14B,H14C), C59(H59A,H59B,H59C), C55(H55A,H55B,H55C),
 C43(H43A,H43B,H43C), C54(H54A,H54B,H54C), C58(H58A,H58B,H58C), C57(H57A,H57B,
 H57C), C46(H46A,H46B,H46C), C45(H45A,H45B,H45C)
;
_olex2_submission_special_instructions 'No special instructions were received'

loop_
_space_group_symop_operation_xyz
'x, y, z'
'-x, -y, -z'

loop_
_atom_site_label
_atom_site_type_symbol
_atom_site_fract_x
_atom_site_fract_y
_atom_site_fract_z
_atom_site_U_iso_or_equiv
_atom_site_adp_type
_atom_site_occupancy
_atom_site_site_symmetry_order
_atom_site_calc_flag
_atom_site_refinement_flags_posn
_atom_site_refinement_flags_adp
_atom_site_refinement_flags_occupancy
_atom_site_disorder_assembly
_atom_site_disorder_group
Zn1 Zn 0.68747(3) 0.47740(3) 0.24330(2) 0.02056(8) Uani 1 1 d . . . . .
Ni1 Ni 0.55955(3) 0.17741(3) 0.20562(2) 0.02446(9) Uani 1 1 d . . . . .
P1 P 0.44019(6) 0.26034(6) 0.24746(3) 0.01873(14) Uani 1 1 d . . . . .
N1 N 0.7672(2) 0.61837(19) 0.30949(10) 0.0224(5) Uani 1 1 d . . . . .
N2 N 0.7432(2) 0.54425(19) 0.17074(10) 0.0226(5) Uani 1 1 d . . . . .
N3 N 0.3136(2) 0.30634(19) 0.22706(10) 0.0218(5) Uani 1 1 d . . . . .
N4 N 0.3853(2) 0.21634(19) 0.31157(11) 0.0217(5) Uani 1 1 d . . . . .
C36 C 0.3090(2) 0.4669(2) 0.17243(13) 0.0223(5) Uani 1 1 d . . . . .
C16 C 0.7530(2) 0.4704(2) 0.11436(12) 0.0217(5) Uani 1 1 d . . . . .
C37 C 0.2728(3) 0.5057(2) 0.11683(14) 0.0262(6) Uani 1 1 d . . . . .
H37 H 0.291152 0.585768 0.118109 0.031 Uiso 1 1 calc R U . . .
C17 C 0.6483(3) 0.4154(2) 0.06588(13) 0.0234(6) Uani 1 1 d . . . . .
C8 C 0.7133(3) 0.5986(2) 0.41507(13) 0.0267(6) Uani 1 1 d . . . . .
C7 C 0.8016(2) 0.6154(2) 0.37645(12) 0.0231(6) Uani 1 1 d . . . . .
C4 C 0.7914(2) 0.7378(2) 0.22970(12) 0.0226(5) Uani 1 1 d . . . . .
H4 H 0.800462 0.814186 0.223864 0.027 Uiso 1 1 calc R U . . .
C38 C 0.2106(3) 0.4302(3) 0.05976(13) 0.0271(6) Uani 1 1 d . . . . .
H38 H 0.186484 0.458144 0.022340 0.033 Uiso 1 1 calc R U . . .
C3 C 0.7928(2) 0.7210(2) 0.29292(13) 0.0237(6) Uani 1 1 d . . . . .
C18 C 0.6612(3) 0.3411(2) 0.01307(13) 0.0267(6) Uani 1 1 d . . . . .
H18 H 0.591100 0.302959 -0.020159 0.032 Uiso 1 1 calc R U . . .
C9 C 0.7516(3) 0.6000(3) 0.48012(13) 0.0296(6) Uani 1 1 d . . . . .
H9 H 0.692197 0.590933 0.506736 0.036 Uiso 1 1 calc R U . . .
C33 C 0.2202(3) 0.2800(3) 0.26601(14) 0.0273(6) Uani 1 1 d . . . . .
H33A H 0.155068 0.208158 0.245035 0.033 Uiso 1 1 calc R U . . .
H33B H 0.181934 0.342934 0.273005 0.033 Uiso 1 1 calc R U . . .
C5 C 0.7784(2) 0.6566(2) 0.17375(13) 0.0232(6) Uani 1 1 d . . . . .
C35 C 0.2822(2) 0.3480(2) 0.16962(13) 0.0217(5) Uani 1 1 d . . . . .
C19 C 0.7733(3) 0.3213(2) 0.00773(13) 0.0286(6) Uani 1 1 d . . . . .
C40 C 0.2194(3) 0.2707(2) 0.11192(13) 0.0269(6) Uani 1 1 d . . . . .
C41 C 0.3766(3) 0.5525(2) 0.23426(14) 0.0274(6) Uani 1 1 d . . . . .
H41 H 0.422675 0.512584 0.261943 0.033 Uiso 1 1 calc R U . . .
C34 C 0.2906(3) 0.2670(2) 0.32937(13) 0.0260(6) Uani 1 1 d . . . . .
H34A H 0.328288 0.342431 0.358667 0.031 Uiso 1 1 calc R U . . .
H34B H 0.235281 0.216309 0.351008 0.031 Uiso 1 1 calc R U . . .
C39 C 0.1841(3) 0.3140(3) 0.05794(13) 0.0288(6) Uani 1 1 d . . . . .
H39 H 0.140736 0.262252 0.018933 0.035 Uiso 1 1 calc R U . . .
C22 C 0.5260(3) 0.4338(3) 0.07125(14) 0.0327(7) Uani 1 1 d . . . . .
H22A H 0.499358 0.405311 0.108577 0.049 Uiso 1 1 calc R U . . .
H22B H 0.465243 0.392328 0.032054 0.049 Uiso 1 1 calc R U . . .
H22C H 0.533383 0.515804 0.076644 0.049 Uiso 1 1 calc R U . . .
C2 C 0.8255(3) 0.8273(2) 0.34505(13) 0.0299(6) Uani 1 1 d . . . . .
H2A H 0.762246 0.820089 0.371352 0.045 Uiso 1 1 calc R U . . .
H2B H 0.830008 0.894553 0.325244 0.045 Uiso 1 1 calc R U . . .
H2C H 0.905466 0.836087 0.372347 0.045 Uiso 1 1 calc R U . . .
C12 C 0.9247(3) 0.6268(2) 0.40204(13) 0.0265(6) Uani 1 1 d . . . . .
C52 C 0.5166(3) 0.1440(2) 0.38560(14) 0.0280(6) Uani 1 1 d . . . . .
C15 C 1.0207(3) 0.6405(3) 0.36053(15) 0.0368(7) Uani 1 1 d . . . . .
H15A H 1.024774 0.709382 0.342299 0.055 Uiso 1 1 calc R U . . .
H15B H 0.998346 0.573236 0.325551 0.055 Uiso 1 1 calc R U . . .
H15C H 1.101153 0.647728 0.386804 0.055 Uiso 1 1 calc R U . . .
C10 C 0.8735(3) 0.6143(3) 0.50735(13) 0.0307(6) Uani 1 1 d . . . . .
C20 C 0.8737(3) 0.3757(3) 0.05708(14) 0.0322(7) Uani 1 1 d . . . . .
H20 H 0.950560 0.361953 0.054239 0.039 Uiso 1 1 calc R U . . .
C13 C 0.5797(3) 0.5810(3) 0.38744(15) 0.0377(8) Uani 1 1 d . . . . .
H13A H 0.570142 0.649193 0.371388 0.057 Uiso 1 1 calc R U . . .
H13B H 0.531516 0.568040 0.421007 0.057 Uiso 1 1 calc R U . . .
H13C H 0.550465 0.514279 0.351917 0.057 Uiso 1 1 calc R U . . .
C21 C 0.8657(3) 0.4499(3) 0.11075(14) 0.0292(6) Uani 1 1 d . . . . .
C47 C 0.4104(2) 0.1231(2) 0.33829(13) 0.0218(5) Uani 1 1 d . . . . .
C11 C 0.9585(3) 0.6262(3) 0.46747(14) 0.0309(7) Uani 1 1 d . . . . .
H11 H 1.042184 0.634333 0.485139 0.037 Uiso 1 1 calc R U . . .
C42 C 0.2868(3) 0.5917(3) 0.27176(17) 0.0436(8) Uani 1 1 d . . . . .
H42A H 0.332912 0.643280 0.312356 0.065 Uiso 1 1 calc R U . . .
H42B H 0.229297 0.524778 0.280925 0.065 Uiso 1 1 calc R U . . .
H42C H 0.240762 0.632073 0.246046 0.065 Uiso 1 1 calc R U . . .
C56 C 0.6024(3) 0.2637(3) 0.41306(15) 0.0324(7) Uani 1 1 d . . . . .
H56 H 0.568875 0.318313 0.390890 0.039 Uiso 1 1 calc R U . . .
C23 C 0.7872(4) 0.2437(3) -0.05064(16) 0.0424(8) Uani 1 1 d . . . . .
H23A H 0.705495 0.198949 -0.075708 0.064 Uiso 1 1 calc R U . . .
H23B H 0.832897 0.191696 -0.036631 0.064 Uiso 1 1 calc R U . . .
H23C H 0.832141 0.290268 -0.077411 0.064 Uiso 1 1 calc R U . . .
C6 C 0.8073(3) 0.7032(3) 0.11478(14) 0.0349(7) Uani 1 1 d . . . . .
H6A H 0.884118 0.689810 0.105685 0.052 Uiso 1 1 calc R U . . .
H6B H 0.816649 0.785665 0.122582 0.052 Uiso 1 1 calc R U . . .
H6C H 0.740023 0.664344 0.077827 0.052 Uiso 1 1 calc R U . . .
C24 C 0.9759(3) 0.5033(4) 0.16493(16) 0.0469(9) Uani 1 1 d . . . . .
H24A H 0.999343 0.586777 0.169472 0.070 Uiso 1 1 calc R U . . .
H24B H 1.044795 0.474965 0.155413 0.070 Uiso 1 1 calc R U . . .
H24C H 0.955191 0.482739 0.205142 0.070 Uiso 1 1 calc R U . . .
C51 C 0.5415(3) 0.0512(3) 0.40942(16) 0.0383(8) Uani 1 1 d . . . . .
H51 H 0.615062 0.063359 0.440147 0.046 Uiso 1 1 calc R U . . .
C14 C 0.9135(3) 0.6201(3) 0.57879(14) 0.0430(8) Uani 1 1 d . . . . .
H14A H 0.984622 0.590272 0.586078 0.064 Uiso 1 1 calc R U . . .
H14B H 0.845507 0.573950 0.594799 0.064 Uiso 1 1 calc R U . . .
H14C H 0.936151 0.699896 0.601716 0.064 Uiso 1 1 calc R U . . .
C1 C 0.5820(2) 0.3327(2) 0.24703(13) 0.0240(6) Uani 1 1 d . . . . .
C31 C 0.6986(3) 0.1855(3) 0.14827(16) 0.0381(8) Uani 1 1 d . . . . .
H31 H 0.729667 0.261483 0.136098 0.046 Uiso 1 1 calc R U . . .
C50 C 0.4612(3) -0.0580(3) 0.38912(17) 0.0423(8) Uani 1 1 d . . . . .
H50 H 0.479212 -0.119982 0.406186 0.051 Uiso 1 1 calc R U . . .
C49 C 0.3548(3) -0.0767(3) 0.34396(15) 0.0357(7) Uani 1 1 d . . . . .
H49 H 0.298817 -0.151565 0.331019 0.043 Uiso 1 1 calc R U . . .
C44 C 0.1893(4) 0.1420(3) 0.10571(16) 0.0467(9) Uani 1 1 d . . . . .
H44 H 0.232022 0.126423 0.146275 0.056 Uiso 1 1 calc R U . . .
C48 C 0.3280(3) 0.0122(2) 0.31710(13) 0.0258(6) Uani 1 1 d . . . . .
C59 C 0.7246(4) 0.9070(3) 0.51591(18) 0.0514(9) Uani 1 1 d . . . . .
H59A H 0.704279 0.838021 0.482255 0.077 Uiso 1 1 calc R U . . .
H59B H 0.652988 0.936468 0.515181 0.077 Uiso 1 1 calc R U . . .
H59C H 0.747106 0.888053 0.558070 0.077 Uiso 1 1 calc R U . . .
C53 C 0.2125(3) -0.0131(2) 0.26534(14) 0.0304(6) Uani 1 1 d . . . . .
H53 H 0.221925 0.053021 0.242742 0.037 Uiso 1 1 calc R U . . .
C55 C 0.0975(3) -0.0236(3) 0.29450(18) 0.0455(9) Uani 1 1 d . . . . .
H55A H 0.025812 -0.034777 0.260262 0.068 Uiso 1 1 calc R U . . .
H55B H 0.108573 0.046581 0.325890 0.068 Uiso 1 1 calc R U . . .
H55C H 0.084578 -0.089217 0.316040 0.068 Uiso 1 1 calc R U . . .
C32 C 0.7488(3) 0.1801(3) 0.20923(19) 0.0417(8) Uani 1 1 d . . . . .
H32 H 0.810516 0.252603 0.234268 0.050 Uiso 1 1 calc R U . . .
C27 C 0.5329(3) 0.0068(3) 0.21073(19) 0.0413(8) Uani 1 1 d . . . . .
H27 H 0.470468 -0.022769 0.236547 0.050 Uiso 1 1 calc R U . . .
C43 C 0.4698(3) 0.6563(3) 0.22296(17) 0.0432(8) Uani 1 1 d . . . . .
H43A H 0.426653 0.701321 0.199252 0.065 Uiso 1 1 calc R U . . .
H43B H 0.525796 0.631036 0.197851 0.065 Uiso 1 1 calc R U . . .
H43C H 0.517170 0.703694 0.264497 0.065 Uiso 1 1 calc R U . . .
C61 C 0.9483(3) 0.9619(3) 0.51096(16) 0.0466(9) Uani 1 1 d . . . . .
H61A H 0.975889 0.960348 0.556824 0.056 Uiso 1 1 calc R U . . .
H61B H 0.930126 0.883011 0.486034 0.056 Uiso 1 1 calc R U . . .
C54 C 0.1920(3) -0.1211(3) 0.21469(16) 0.0440(8) Uani 1 1 d . . . . .
H54A H 0.171983 -0.188666 0.234428 0.066 Uiso 1 1 calc R U . . .
H54B H 0.267016 -0.117365 0.197575 0.066 Uiso 1 1 calc R U . . .
H54C H 0.123703 -0.126683 0.179569 0.066 Uiso 1 1 calc R U . . .
C58 C 0.6038(4) 0.2963(3) 0.48508(19) 0.0632(12) Uani 1 1 d . . . . .
H58A H 0.520166 0.292590 0.491254 0.095 Uiso 1 1 calc R U . . .
H58B H 0.658019 0.374264 0.502172 0.095 Uiso 1 1 calc R U . . .
H58C H 0.634283 0.242683 0.507879 0.095 Uiso 1 1 calc R U . . .
C57 C 0.7326(3) 0.2769(3) 0.40168(19) 0.0493(9) Uani 1 1 d . . . . .
H57A H 0.768907 0.226402 0.424336 0.074 Uiso 1 1 calc R U . . .
H57B H 0.782660 0.356603 0.417957 0.074 Uiso 1 1 calc R U . . .
H57C H 0.729949 0.256240 0.355429 0.074 Uiso 1 1 calc R U . . .
C28 C 0.4835(4) 0.0139(3) 0.14995(17) 0.0471(9) Uani 1 1 d . . . . .
H28 H 0.391409 -0.011284 0.139392 0.057 Uiso 1 1 calc R U . . .
C60 C 0.8310(4) 0.9966(3) 0.50399(19) 0.0497(9) Uani 1 1 d . . . . .
H60A H 0.844526 1.069101 0.534832 0.060 Uiso 1 1 calc R U . . .
H60B H 0.810257 1.010892 0.459967 0.060 Uiso 1 1 calc R U . . .
C46 C 0.2370(5) 0.0885(4) 0.05001(19) 0.0783(16) Uani 1 1 d . . . . .
H46A H 0.195889 0.101768 0.009492 0.117 Uiso 1 1 calc R U . . .
H46B H 0.219877 0.005919 0.048428 0.117 Uiso 1 1 calc R U . . .
H46C H 0.326100 0.123406 0.056231 0.117 Uiso 1 1 calc R U . . .
C45 C 0.0503(4) 0.0890(4) 0.0993(2) 0.0823(17) Uani 1 1 d . . . . .
H45A H 0.023245 0.124920 0.136173 0.123 Uiso 1 1 calc R U . . .
H45B H 0.032651 0.006517 0.098150 0.123 Uiso 1 1 calc R U . . .
H45C H 0.006208 0.101794 0.059381 0.123 Uiso 1 1 calc R U . . .
C30 C 0.6545(5) 0.0854(4) 0.0925(2) 0.0683(14) Uani 1 1 d . . . . .
H30A H 0.643033 0.115456 0.052397 0.082 Uiso 1 1 calc R U . . .
H30B H 0.720674 0.047683 0.090959 0.082 Uiso 1 1 calc R U . . .
C26 C 0.6543(4) -0.0153(4) 0.2304(3) 0.0802(17) Uani 1 1 d . . . . .
H26A H 0.658933 -0.032097 0.274284 0.096 Uiso 1 1 calc R U . . .
H26B H 0.654410 -0.085608 0.201260 0.096 Uiso 1 1 calc R U . . .
C25 C 0.7644(4) 0.0725(4) 0.2306(3) 0.0801(16) Uani 1 1 d . . . . .
H25A H 0.812161 0.039083 0.202462 0.096 Uiso 1 1 calc R U . . .
H25B H 0.814543 0.094716 0.274900 0.096 Uiso 1 1 calc R U . . .
C29 C 0.5425(5) -0.0008(5) 0.0924(2) 0.095(2) Uani 1 1 d . . . . .
H29A H 0.559786 -0.075837 0.088060 0.114 Uiso 1 1 calc R U . . .
H29B H 0.481611 -0.004014 0.053489 0.114 Uiso 1 1 calc R U . . .

loop_
_atom_site_aniso_label
_atom_site_aniso_U_11
_atom_site_aniso_U_22
_atom_site_aniso_U_33
_atom_site_aniso_U_23
_atom_site_aniso_U_13
_atom_site_aniso_U_12
Zn1 0.01927(16) 0.02008(16) 0.01859(15) 0.00045(12) 0.00410(12) 0.00098(12)
Ni1 0.02356(19) 0.02446(19) 0.02483(18) 0.00172(14) 0.00693(14) 0.00658(15)
P1 0.0188(3) 0.0182(3) 0.0173(3) 0.0022(2) 0.0032(3) 0.0032(3)
N1 0.0207(11) 0.0247(12) 0.0169(10) -0.0009(9) 0.0015(9) 0.0022(9)
N2 0.0223(11) 0.0247(12) 0.0182(11) 0.0017(9) 0.0054(9) 0.0032(9)
N3 0.0189(11) 0.0270(12) 0.0200(11) 0.0069(9) 0.0037(9) 0.0061(9)
N4 0.0230(11) 0.0228(11) 0.0226(11) 0.0080(9) 0.0087(9) 0.0080(9)
C36 0.0164(12) 0.0262(14) 0.0248(13) 0.0042(11) 0.0041(10) 0.0075(11)
C16 0.0229(13) 0.0214(13) 0.0182(12) 0.0004(10) 0.0066(10) 0.0023(11)
C37 0.0234(14) 0.0266(14) 0.0308(15) 0.0089(12) 0.0055(12) 0.0094(11)
C17 0.0251(14) 0.0225(13) 0.0204(13) 0.0051(11) 0.0046(11) 0.0024(11)
C8 0.0269(14) 0.0282(15) 0.0232(13) 0.0013(11) 0.0032(11) 0.0080(12)
C7 0.0242(14) 0.0221(13) 0.0190(13) -0.0010(10) 0.0027(11) 0.0034(11)
C4 0.0250(14) 0.0199(13) 0.0205(13) 0.0024(10) 0.0052(11) 0.0027(11)
C38 0.0234(14) 0.0386(17) 0.0225(13) 0.0107(12) 0.0057(11) 0.0112(12)
C3 0.0193(13) 0.0235(14) 0.0237(13) -0.0017(11) 0.0029(11) 0.0026(11)
C18 0.0311(15) 0.0224(14) 0.0202(13) 0.0004(11) 0.0034(11) 0.0000(12)
C9 0.0330(16) 0.0345(16) 0.0237(14) 0.0032(12) 0.0107(12) 0.0123(13)
C33 0.0247(14) 0.0306(15) 0.0305(15) 0.0103(12) 0.0103(12) 0.0098(12)
C5 0.0196(13) 0.0268(14) 0.0204(13) 0.0032(11) 0.0044(10) 0.0025(11)
C35 0.0159(12) 0.0274(14) 0.0221(13) 0.0059(11) 0.0034(10) 0.0067(11)
C19 0.0402(17) 0.0233(14) 0.0238(14) 0.0030(11) 0.0127(12) 0.0092(13)
C40 0.0258(14) 0.0269(15) 0.0242(14) 0.0051(11) 0.0006(11) 0.0034(12)
C41 0.0299(15) 0.0230(14) 0.0265(14) 0.0021(11) -0.0022(12) 0.0087(12)
C34 0.0294(15) 0.0279(15) 0.0255(14) 0.0070(11) 0.0123(12) 0.0118(12)
C39 0.0254(14) 0.0342(16) 0.0222(14) 0.0019(12) 0.0017(11) 0.0047(12)
C22 0.0244(15) 0.0457(19) 0.0248(14) 0.0029(13) 0.0036(12) 0.0079(13)
C2 0.0370(17) 0.0239(14) 0.0234(14) -0.0016(11) 0.0046(12) 0.0039(12)
C12 0.0242(14) 0.0290(15) 0.0243(14) 0.0008(11) 0.0042(11) 0.0072(12)
C52 0.0286(15) 0.0256(15) 0.0294(15) 0.0068(12) 0.0048(12) 0.0068(12)
C15 0.0281(16) 0.052(2) 0.0306(16) 0.0076(14) 0.0066(13) 0.0127(15)
C10 0.0373(17) 0.0364(17) 0.0198(13) 0.0030(12) 0.0040(12) 0.0156(14)
C20 0.0292(15) 0.0387(17) 0.0332(16) 0.0056(13) 0.0151(13) 0.0134(13)
C13 0.0252(15) 0.058(2) 0.0262(15) 0.0037(14) 0.0058(12) 0.0081(15)
C21 0.0236(14) 0.0351(16) 0.0262(14) 0.0027(12) 0.0062(12) 0.0050(12)
C47 0.0243(13) 0.0217(13) 0.0221(13) 0.0070(10) 0.0084(11) 0.0077(11)
C11 0.0273(15) 0.0381(17) 0.0263(14) 0.0014(13) -0.0008(12) 0.0142(13)
C42 0.046(2) 0.0371(19) 0.0393(18) -0.0089(15) 0.0139(16) 0.0039(15)
C56 0.0300(16) 0.0317(16) 0.0309(15) 0.0103(13) -0.0003(13) 0.0023(13)
C23 0.063(2) 0.0340(18) 0.0340(17) 0.0000(14) 0.0164(16) 0.0202(17)
C6 0.0488(19) 0.0294(16) 0.0238(14) 0.0046(12) 0.0133(14) 0.0037(14)
C24 0.0242(16) 0.073(3) 0.0364(18) -0.0065(17) 0.0033(14) 0.0130(16)
C51 0.0383(18) 0.0385(18) 0.0391(18) 0.0132(14) -0.0021(14) 0.0156(15)
C14 0.046(2) 0.067(2) 0.0231(15) 0.0067(15) 0.0047(14) 0.0306(18)
C1 0.0223(13) 0.0229(14) 0.0242(13) 0.0031(11) 0.0042(11) 0.0034(11)
C31 0.0440(19) 0.0318(17) 0.0466(19) 0.0101(14) 0.0299(16) 0.0118(14)
C50 0.056(2) 0.0302(17) 0.0456(19) 0.0158(15) 0.0048(17) 0.0201(16)
C49 0.0434(18) 0.0228(15) 0.0391(17) 0.0087(13) 0.0066(15) 0.0058(13)
C44 0.067(2) 0.0254(16) 0.0315(17) 0.0043(13) -0.0115(16) -0.0013(16)
C48 0.0281(15) 0.0239(14) 0.0262(14) 0.0057(11) 0.0076(12) 0.0071(12)
C59 0.059(2) 0.061(2) 0.0392(19) 0.0115(18) 0.0132(18) 0.023(2)
C53 0.0307(16) 0.0238(15) 0.0320(15) 0.0052(12) 0.0046(13) 0.0009(12)
C55 0.0299(17) 0.048(2) 0.050(2) 0.0012(17) 0.0061(15) 0.0021(15)
C32 0.0269(16) 0.0403(19) 0.062(2) 0.0156(17) 0.0160(16) 0.0104(14)
C27 0.045(2) 0.0201(15) 0.064(2) 0.0091(15) 0.0246(18) 0.0108(14)
C43 0.0310(17) 0.0393(19) 0.047(2) -0.0014(15) 0.0013(15) -0.0023(14)
C61 0.052(2) 0.050(2) 0.0292(17) -0.0025(15) 0.0025(15) 0.0094(17)
C54 0.044(2) 0.0399(19) 0.0369(18) -0.0043(15) 0.0023(15) 0.0022(16)
C58 0.085(3) 0.042(2) 0.046(2) -0.0057(17) 0.021(2) -0.006(2)
C57 0.0312(18) 0.057(2) 0.051(2) 0.0123(18) -0.0004(16) 0.0021(16)
C28 0.051(2) 0.0324(18) 0.045(2) -0.0136(15) 0.0199(17) -0.0045(16)
C60 0.053(2) 0.053(2) 0.049(2) 0.0122(18) 0.0148(18) 0.0219(19)
C46 0.151(5) 0.041(2) 0.037(2) -0.0051(17) -0.007(3) 0.042(3)
C45 0.076(3) 0.055(3) 0.077(3) 0.030(2) -0.027(3) -0.033(2)
C30 0.091(3) 0.049(2) 0.059(3) -0.007(2) 0.049(3) 0.002(2)
C26 0.056(3) 0.049(2) 0.161(5) 0.056(3) 0.035(3) 0.031(2)
C25 0.047(2) 0.069(3) 0.136(5) 0.059(3) 0.004(3) 0.023(2)
C29 0.089(4) 0.091(4) 0.068(3) -0.042(3) 0.050(3) -0.027(3)

loop_
_atom_type_symbol
_atom_type_description
_atom_type_scat_dispersion_real
_atom_type_scat_dispersion_imag
_atom_type_scat_source
C C 0.0033 0.0016 'International Tables Vol C Tables 4.2.6.8 and 6.1.1.4'
H H 0.0000 0.0000 'International Tables Vol C Tables 4.2.6.8 and 6.1.1.4'
N N 0.0061 0.0033 'International Tables Vol C Tables 4.2.6.8 and 6.1.1.4'
Ni Ni 0.3393 1.1124 'International Tables Vol C Tables 4.2.6.8 and 6.1.1.4'
P P 0.1023 0.0942 'International Tables Vol C Tables 4.2.6.8 and 6.1.1.4'
Zn Zn 0.2839 1.4301 'International Tables Vol C Tables 4.2.6.8 and 6.1.1.4'

loop_
_geom_angle_atom_site_label_1
_geom_angle_atom_site_label_2
_geom_angle_atom_site_label_3
_geom_angle
_geom_angle_site_symmetry_1
_geom_angle_site_symmetry_3
_geom_angle_publ_flag
N1 Zn1 N2 95.35(9) . . ?
C1 Zn1 N1 132.06(11) . . ?
C1 Zn1 N2 132.38(10) . . ?
P1 Ni1 C31 147.66(9) . . ?
P1 Ni1 C32 144.38(10) . . ?
C1 Ni1 P1 47.44(8) . . ?
C1 Ni1 C31 105.72(12) . . ?
C1 Ni1 C32 99.96(13) . . ?
C1 Ni1 C27 149.81(14) . . ?
C1 Ni1 C28 162.74(15) . . ?
C31 Ni1 C32 36.93(13) . . ?
C27 Ni1 P1 116.52(10) . . ?
C27 Ni1 C31 95.49(13) . . ?
C27 Ni1 C32 84.14(13) . . ?
C27 Ni1 C28 38.44(15) . . ?
C28 Ni1 P1 118.33(11) . . ?
C28 Ni1 C31 83.49(13) . . ?
C28 Ni1 C32 96.08(15) . . ?
N3 P1 Ni1 141.61(8) . . ?
N4 P1 Ni1 118.91(8) . . ?
N4 P1 N3 89.84(11) . . ?
C1 P1 Ni1 59.40(10) . . ?
C1 P1 N3 124.48(13) . . ?
C1 P1 N4 126.86(13) . . ?
C7 N1 Zn1 122.11(18) . . ?
C3 N1 Zn1 120.50(18) . . ?
C3 N1 C7 117.4(2) . . ?
C16 N2 Zn1 119.70(17) . . ?
C5 N2 Zn1 121.86(18) . . ?
C5 N2 C16 118.3(2) . . ?
C33 N3 P1 115.28(18) . . ?
C35 N3 P1 125.87(18) . . ?
C35 N3 C33 117.8(2) . . ?
C34 N4 P1 113.52(17) . . ?
C47 N4 P1 123.94(18) . . ?
C47 N4 C34 121.5(2) . . ?
C37 C36 C35 118.6(2) . . ?
C37 C36 C41 120.0(2) . . ?
C35 C36 C41 121.5(2) . . ?
C17 C16 N2 119.9(2) . . ?
C21 C16 N2 118.9(2) . . ?
C21 C16 C17 121.1(2) . . ?
C36 C37 H37 119.2 . . ?
C38 C37 C36 121.5(3) . . ?
C38 C37 H37 119.2 . . ?
C16 C17 C22 121.0(2) . . ?
C18 C17 C16 117.9(3) . . ?
C18 C17 C22 121.1(2) . . ?
C7 C8 C13 120.9(3) . . ?
C9 C8 C7 118.7(3) . . ?
C9 C8 C13 120.3(3) . . ?
C8 C7 N1 120.8(2) . . ?
C8 C7 C12 120.4(3) . . ?
C12 C7 N1 118.8(2) . . ?
C3 C4 H4 115.7 . . ?
C3 C4 C5 128.6(3) . . ?
C5 C4 H4 115.7 . . ?
C37 C38 H38 120.4 . . ?
C39 C38 C37 119.2(3) . . ?
C39 C38 H38 120.4 . . ?
N1 C3 C4 124.3(2) . . ?
N1 C3 C2 118.9(2) . . ?
C4 C3 C2 116.8(2) . . ?
C17 C18 H18 119.0 . . ?
C19 C18 C17 122.0(3) . . ?
C19 C18 H18 119.0 . . ?
C8 C9 H9 118.9 . . ?
C10 C9 C8 122.2(3) . . ?
C10 C9 H9 118.9 . . ?
N3 C33 H33A 110.9 . . ?
N3 C33 H33B 110.9 . . ?
N3 C33 C34 104.3(2) . . ?
H33A C33 H33B 108.9 . . ?
C34 C33 H33A 110.9 . . ?
C34 C33 H33B 110.9 . . ?
N2 C5 C4 123.6(2) . . ?
N2 C5 C6 119.9(2) . . ?
C4 C5 C6 116.5(2) . . ?
C36 C35 N3 119.4(2) . . ?
C40 C35 N3 120.2(2) . . ?
C40 C35 C36 120.3(2) . . ?
C18 C19 C23 121.5(3) . . ?
C20 C19 C18 118.2(3) . . ?
C20 C19 C23 120.2(3) . . ?
C35 C40 C44 122.7(3) . . ?
C39 C40 C35 118.8(3) . . ?
C39 C40 C44 118.5(3) . . ?
C36 C41 H41 107.5 . . ?
C36 C41 C42 111.5(2) . . ?
C42 C41 H41 107.5 . . ?
C43 C41 C36 113.1(2) . . ?
C43 C41 H41 107.5 . . ?
C43 C41 C42 109.6(3) . . ?
N4 C34 C33 105.0(2) . . ?
N4 C34 H34A 110.7 . . ?
N4 C34 H34B 110.7 . . ?
C33 C34 H34A 110.7 . . ?
C33 C34 H34B 110.7 . . ?
H34A C34 H34B 108.8 . . ?
C38 C39 C40 121.6(3) . . ?
C38 C39 H39 119.2 . . ?
C40 C39 H39 119.2 . . ?
C17 C22 H22A 109.5 . . ?
C17 C22 H22B 109.5 . . ?
C17 C22 H22C 109.5 . . ?
H22A C22 H22B 109.5 . . ?
H22A C22 H22C 109.5 . . ?
H22B C22 H22C 109.5 . . ?
C3 C2 H2A 109.5 . . ?
C3 C2 H2B 109.5 . . ?
C3 C2 H2C 109.5 . . ?
H2A C2 H2B 109.5 . . ?
H2A C2 H2C 109.5 . . ?
H2B C2 H2C 109.5 . . ?
C7 C12 C15 121.2(3) . . ?
C11 C12 C7 118.7(3) . . ?
C11 C12 C15 120.1(3) . . ?
C47 C52 C56 122.3(3) . . ?
C51 C52 C47 118.3(3) . . ?
C51 C52 C56 119.4(3) . . ?
C12 C15 H15A 109.5 . . ?
C12 C15 H15B 109.5 . . ?
C12 C15 H15C 109.5 . . ?
H15A C15 H15B 109.5 . . ?
H15A C15 H15C 109.5 . . ?
H15B C15 H15C 109.5 . . ?
C9 C10 C11 117.9(3) . . ?
C9 C10 C14 121.1(3) . . ?
C11 C10 C14 121.0(3) . . ?
C19 C20 H20 118.9 . . ?
C19 C20 C21 122.1(3) . . ?
C21 C20 H20 118.9 . . ?
C8 C13 H13A 109.5 . . ?
C8 C13 H13B 109.5 . . ?
C8 C13 H13C 109.5 . . ?
H13A C13 H13B 109.5 . . ?
H13A C13 H13C 109.5 . . ?
H13B C13 H13C 109.5 . . ?
C16 C21 C24 120.9(3) . . ?
C20 C21 C16 118.6(3) . . ?
C20 C21 C24 120.4(3) . . ?
C52 C47 N4 119.2(2) . . ?
C52 C47 C48 120.9(3) . . ?
C48 C47 N4 119.9(2) . . ?
C12 C11 H11 119.0 . . ?
C10 C11 C12 121.9(3) . . ?
C10 C11 H11 119.0 . . ?
C41 C42 H42A 109.5 . . ?
C41 C42 H42B 109.5 . . ?
C41 C42 H42C 109.5 . . ?
H42A C42 H42B 109.5 . . ?
H42A C42 H42C 109.5 . . ?
H42B C42 H42C 109.5 . . ?
C52 C56 H56 107.7 . . ?
C52 C56 C58 110.1(3) . . ?
C52 C56 C57 112.8(3) . . ?
C58 C56 H56 107.7 . . ?
C57 C56 H56 107.7 . . ?
C57 C56 C58 110.6(3) . . ?
C19 C23 H23A 109.5 . . ?
C19 C23 H23B 109.5 . . ?
C19 C23 H23C 109.5 . . ?
H23A C23 H23B 109.5 . . ?
H23A C23 H23C 109.5 . . ?
H23B C23 H23C 109.5 . . ?
C5 C6 H6A 109.5 . . ?
C5 C6 H6B 109.5 . . ?
C5 C6 H6C 109.5 . . ?
H6A C6 H6B 109.5 . . ?
H6A C6 H6C 109.5 . . ?
H6B C6 H6C 109.5 . . ?
C21 C24 H24A 109.5 . . ?
C21 C24 H24B 109.5 . . ?
C21 C24 H24C 109.5 . . ?
H24A C24 H24B 109.5 . . ?
H24A C24 H24C 109.5 . . ?
H24B C24 H24C 109.5 . . ?
C52 C51 H51 119.4 . . ?
C50 C51 C52 121.2(3) . . ?
C50 C51 H51 119.4 . . ?
C10 C14 H14A 109.5 . . ?
C10 C14 H14B 109.5 . . ?
C10 C14 H14C 109.5 . . ?
H14A C14 H14B 109.5 . . ?
H14A C14 H14C 109.5 . . ?
H14B C14 H14C 109.5 . . ?
Zn1 C1 Ni1 134.62(15) . . ?
P1 C1 Zn1 145.25(18) . . ?
P1 C1 Ni1 73.16(11) . . ?
Ni1 C31 H31 114.5 . . ?
C32 C31 Ni1 71.61(18) . . ?
C32 C31 H31 114.5 . . ?
C32 C31 C30 124.4(3) . . ?
C30 C31 Ni1 109.0(2) . . ?
C30 C31 H31 114.5 . . ?
C51 C50 H50 120.1 . . ?
C49 C50 C51 119.8(3) . . ?
C49 C50 H50 120.1 . . ?
C50 C49 H49 119.4 . . ?
C50 C49 C48 121.1(3) . . ?
C48 C49 H49 119.4 . . ?
C40 C44 H44 107.8 . . ?
C40 C44 C46 111.2(3) . . ?
C40 C44 C45 110.2(3) . . ?
C46 C44 H44 107.8 . . ?
C46 C44 C45 111.9(4) . . ?
C45 C44 H44 107.8 . . ?
C47 C48 C53 122.0(2) . . ?
C49 C48 C47 118.6(3) . . ?
C49 C48 C53 119.4(3) . . ?
H59A C59 H59B 109.5 . . ?
H59A C59 H59C 109.5 . . ?
H59B C59 H59C 109.5 . . ?
C60 C59 H59A 109.5 . . ?
C60 C59 H59B 109.5 . . ?
C60 C59 H59C 109.5 . . ?
C48 C53 H53 107.6 . . ?
C48 C53 C55 111.6(3) . . ?
C48 C53 C54 113.4(3) . . ?
C55 C53 H53 107.6 . . ?
C54 C53 H53 107.6 . . ?
C54 C53 C55 108.9(3) . . ?
C53 C55 H55A 109.5 . . ?
C53 C55 H55B 109.5 . . ?
C53 C55 H55C 109.5 . . ?
H55A C55 H55B 109.5 . . ?
H55A C55 H55C 109.5 . . ?
H55B C55 H55C 109.5 . . ?
Ni1 C32 H32 114.7 . . ?
C31 C32 Ni1 71.46(19) . . ?
C31 C32 H32 114.7 . . ?
C31 C32 C25 124.9(4) . . ?
C25 C32 Ni1 107.6(2) . . ?
C25 C32 H32 114.7 . . ?
Ni1 C27 H27 114.1 . . ?
C28 C27 Ni1 71.0(2) . . ?
C28 C27 H27 114.1 . . ?
C28 C27 C26 125.2(4) . . ?
C26 C27 Ni1 110.1(2) . . ?
C26 C27 H27 114.1 . . ?
C41 C43 H43A 109.5 . . ?
C41 C43 H43B 109.5 . . ?
C41 C43 H43C 109.5 . . ?
H43A C43 H43B 109.5 . . ?
H43A C43 H43C 109.5 . . ?
H43B C43 H43C 109.5 . . ?
C61 C61 H61A 108.6 2_776 . ?
C61 C61 H61B 108.6 2_776 . ?
C61 C61 C60 114.8(4) 2_776 . ?
H61A C61 H61B 107.5 . . ?
C60 C61 H61A 108.6 . . ?
C60 C61 H61B 108.6 . . ?
C53 C54 H54A 109.5 . . ?
C53 C54 H54B 109.5 . . ?
C53 C54 H54C 109.5 . . ?
H54A C54 H54B 109.5 . . ?
H54A C54 H54C 109.5 . . ?
H54B C54 H54C 109.5 . . ?
C56 C58 H58A 109.5 . . ?
C56 C58 H58B 109.5 . . ?
C56 C58 H58C 109.5 . . ?
H58A C58 H58B 109.5 . . ?
H58A C58 H58C 109.5 . . ?
H58B C58 H58C 109.5 . . ?
C56 C57 H57A 109.5 . . ?
C56 C57 H57B 109.5 . . ?
C56 C57 H57C 109.5 . . ?
H57A C57 H57B 109.5 . . ?
H57A C57 H57C 109.5 . . ?
H57B C57 H57C 109.5 . . ?
Ni1 C28 H28 114.1 . . ?
C27 C28 Ni1 70.53(19) . . ?
C27 C28 H28 114.1 . . ?
C27 C28 C29 124.9(4) . . ?
C29 C28 Ni1 110.9(3) . . ?
C29 C28 H28 114.1 . . ?
C59 C60 C61 112.5(3) . . ?
C59 C60 H60A 109.1 . . ?
C59 C60 H60B 109.1 . . ?
C61 C60 H60A 109.1 . . ?
C61 C60 H60B 109.1 . . ?
H60A C60 H60B 107.8 . . ?
C44 C46 H46A 109.5 . . ?
C44 C46 H46B 109.5 . . ?
C44 C46 H46C 109.5 . . ?
H46A C46 H46B 109.5 . . ?
H46A C46 H46C 109.5 . . ?
H46B C46 H46C 109.5 . . ?
C44 C45 H45A 109.5 . . ?
C44 C45 H45B 109.5 . . ?
C44 C45 H45C 109.5 . . ?
H45A C45 H45B 109.5 . . ?
H45A C45 H45C 109.5 . . ?
H45B C45 H45C 109.5 . . ?
C31 C30 H30A 108.0 . . ?
C31 C30 H30B 108.0 . . ?
H30A C30 H30B 107.2 . . ?
C29 C30 C31 117.2(3) . . ?
C29 C30 H30A 108.0 . . ?
C29 C30 H30B 108.0 . . ?
C27 C26 H26A 107.8 . . ?
C27 C26 H26B 107.8 . . ?
H26A C26 H26B 107.1 . . ?
C25 C26 C27 118.2(3) . . ?
C25 C26 H26A 107.8 . . ?
C25 C26 H26B 107.8 . . ?
C32 C25 H25A 108.0 . . ?
C32 C25 H25B 108.0 . . ?
C26 C25 C32 117.1(3) . . ?
C26 C25 H25A 108.0 . . ?
C26 C25 H25B 108.0 . . ?
H25A C25 H25B 107.3 . . ?
C28 C29 H29A 108.0 . . ?
C28 C29 H29B 108.0 . . ?
C30 C29 C28 117.1(3) . . ?
C30 C29 H29A 108.0 . . ?
C30 C29 H29B 108.0 . . ?
H29A C29 H29B 107.3 . . ?

loop_
_geom_bond_atom_site_label_1
_geom_bond_atom_site_label_2
_geom_bond_distance
_geom_bond_site_symmetry_2
_geom_bond_publ_flag
Zn1 N1 1.978(2) . ?
Zn1 N2 1.981(2) . ?
Zn1 C1 1.899(3) . ?
Ni1 P1 2.1350(8) . ?
Ni1 C1 1.920(3) . ?
Ni1 C31 2.151(3) . ?
Ni1 C32 2.153(3) . ?
Ni1 C27 2.067(3) . ?
Ni1 C28 2.074(3) . ?
P1 N3 1.712(2) . ?
P1 N4 1.700(2) . ?
P1 C1 1.643(3) . ?
N1 C7 1.438(3) . ?
N1 C3 1.337(4) . ?
N2 C16 1.438(3) . ?
N2 C5 1.328(4) . ?
N3 C33 1.458(3) . ?
N3 C35 1.435(3) . ?
N4 C34 1.458(3) . ?
N4 C47 1.431(3) . ?
C36 C37 1.394(4) . ?
C36 C35 1.406(4) . ?
C36 C41 1.521(4) . ?
C16 C17 1.402(4) . ?
C16 C21 1.393(4) . ?
C37 H37 0.9500 . ?
C37 C38 1.386(4) . ?
C17 C18 1.399(4) . ?
C17 C22 1.497(4) . ?
C8 C7 1.398(4) . ?
C8 C9 1.392(4) . ?
C8 C13 1.502(4) . ?
C7 C12 1.398(4) . ?
C4 H4 0.9500 . ?
C4 C3 1.399(4) . ?
C4 C5 1.404(4) . ?
C38 H38 0.9500 . ?
C38 C39 1.378(4) . ?
C3 C2 1.512(4) . ?
C18 H18 0.9500 . ?
C18 C19 1.389(4) . ?
C9 H9 0.9500 . ?
C9 C10 1.385(4) . ?
C33 H33A 0.9900 . ?
C33 H33B 0.9900 . ?
C33 C34 1.523(4) . ?
C5 C6 1.511(4) . ?
C35 C40 1.406(4) . ?
C19 C20 1.381(4) . ?
C19 C23 1.513(4) . ?
C40 C39 1.393(4) . ?
C40 C44 1.515(4) . ?
C41 H41 1.0000 . ?
C41 C42 1.529(4) . ?
C41 C43 1.518(4) . ?
C34 H34A 0.9900 . ?
C34 H34B 0.9900 . ?
C39 H39 0.9500 . ?
C22 H22A 0.9800 . ?
C22 H22B 0.9800 . ?
C22 H22C 0.9800 . ?
C2 H2A 0.9800 . ?
C2 H2B 0.9800 . ?
C2 H2C 0.9800 . ?
C12 C15 1.511(4) . ?
C12 C11 1.398(4) . ?
C52 C47 1.400(4) . ?
C52 C56 1.518(4) . ?
C52 C51 1.397(4) . ?
C15 H15A 0.9800 . ?
C15 H15B 0.9800 . ?
C15 H15C 0.9800 . ?
C10 C11 1.387(4) . ?
C10 C14 1.515(4) . ?
C20 H20 0.9500 . ?
C20 C21 1.390(4) . ?
C13 H13A 0.9800 . ?
C13 H13B 0.9800 . ?
C13 H13C 0.9800 . ?
C21 C24 1.506(4) . ?
C47 C48 1.408(4) . ?
C11 H11 0.9500 . ?
C42 H42A 0.9800 . ?
C42 H42B 0.9800 . ?
C42 H42C 0.9800 . ?
C56 H56 1.0000 . ?
C56 C58 1.533(5) . ?
C56 C57 1.522(5) . ?
C23 H23A 0.9800 . ?
C23 H23B 0.9800 . ?
C23 H23C 0.9800 . ?
C6 H6A 0.9800 . ?
C6 H6B 0.9800 . ?
C6 H6C 0.9800 . ?
C24 H24A 0.9800 . ?
C24 H24B 0.9800 . ?
C24 H24C 0.9800 . ?
C51 H51 0.9500 . ?
C51 C50 1.382(5) . ?
C14 H14A 0.9800 . ?
C14 H14B 0.9800 . ?
C14 H14C 0.9800 . ?
C31 H31 1.0000 . ?
C31 C32 1.363(5) . ?
C31 C30 1.503(5) . ?
C50 H50 0.9500 . ?
C50 C49 1.381(5) . ?
C49 H49 0.9500 . ?
C49 C48 1.391(4) . ?
C44 H44 1.0000 . ?
C44 C46 1.521(6) . ?
C44 C45 1.535(6) . ?
C48 C53 1.522(4) . ?
C59 H59A 0.9800 . ?
C59 H59B 0.9800 . ?
C59 H59C 0.9800 . ?
C59 C60 1.503(5) . ?
C53 H53 1.0000 . ?
C53 C55 1.528(4) . ?
C53 C54 1.528(4) . ?
C55 H55A 0.9800 . ?
C55 H55B 0.9800 . ?
C55 H55C 0.9800 . ?
C32 H32 1.0000 . ?
C32 C25 1.510(5) . ?
C27 H27 1.0000 . ?
C27 C28 1.363(5) . ?
C27 C26 1.497(5) . ?
C43 H43A 0.9800 . ?
C43 H43B 0.9800 . ?
C43 H43C 0.9800 . ?
C61 C61 1.495(7) 2_776 ?
C61 H61A 0.9900 . ?
C61 H61B 0.9900 . ?
C61 C60 1.508(5) . ?
C54 H54A 0.9800 . ?
C54 H54B 0.9800 . ?
C54 H54C 0.9800 . ?
C58 H58A 0.9800 . ?
C58 H58B 0.9800 . ?
C58 H58C 0.9800 . ?
C57 H57A 0.9800 . ?
C57 H57B 0.9800 . ?
C57 H57C 0.9800 . ?
C28 H28 1.0000 . ?
C28 C29 1.506(5) . ?
C60 H60A 0.9900 . ?
C60 H60B 0.9900 . ?
C46 H46A 0.9800 . ?
C46 H46B 0.9800 . ?
C46 H46C 0.9800 . ?
C45 H45A 0.9800 . ?
C45 H45B 0.9800 . ?
C45 H45C 0.9800 . ?
C30 H30A 0.9900 . ?
C30 H30B 0.9900 . ?
C30 C29 1.439(6) . ?
C26 H26A 0.9900 . ?
C26 H26B 0.9900 . ?
C26 C25 1.434(6) . ?
C25 H25A 0.9900 . ?
C25 H25B 0.9900 . ?
C29 H29A 0.9900 . ?
C29 H29B 0.9900 . ?

loop_
_geom_torsion_atom_site_label_1
_geom_torsion_atom_site_label_2
_geom_torsion_atom_site_label_3
_geom_torsion_atom_site_label_4
_geom_torsion
_geom_torsion_site_symmetry_1
_geom_torsion_site_symmetry_2
_geom_torsion_site_symmetry_3
_geom_torsion_site_symmetry_4
_geom_torsion_publ_flag
Zn1 N1 C7 C8 -77.8(3) . . . . ?
Zn1 N1 C7 C12 100.7(3) . . . . ?
Zn1 N1 C3 C4 -14.0(4) . . . . ?
Zn1 N1 C3 C2 165.82(19) . . . . ?
Zn1 N2 C16 C17 83.3(3) . . . . ?
Zn1 N2 C16 C21 -93.1(3) . . . . ?
Zn1 N2 C5 C4 6.7(4) . . . . ?
Zn1 N2 C5 C6 -173.5(2) . . . . ?
Ni1 P1 N3 C33 135.73(17) . . . . ?
Ni1 P1 N3 C35 -32.3(3) . . . . ?
Ni1 P1 N4 C34 -171.09(16) . . . . ?
Ni1 P1 N4 C47 -2.5(2) . . . . ?
Ni1 P1 C1 Zn1 148.3(3) . . . . ?
Ni1 C31 C32 C25 98.9(3) . . . . ?
Ni1 C31 C30 C29 -7.9(6) . . . . ?
Ni1 C32 C25 C26 12.7(6) . . . . ?
Ni1 C27 C28 C29 102.4(4) . . . . ?
Ni1 C27 C26 C25 -11.2(6) . . . . ?
Ni1 C28 C29 C30 13.4(7) . . . . ?
P1 N3 C33 C34 24.3(3) . . . . ?
P1 N3 C35 C36 -100.0(3) . . . . ?
P1 N3 C35 C40 83.3(3) . . . . ?
P1 N4 C34 C33 33.9(3) . . . . ?
P1 N4 C47 C52 87.3(3) . . . . ?
P1 N4 C47 C48 -93.0(3) . . . . ?
N1 Zn1 C1 Ni1 -145.29(17) . . . . ?
N1 Zn1 C1 P1 79.6(3) . . . . ?
N1 C7 C12 C15 -0.8(4) . . . . ?
N1 C7 C12 C11 178.7(3) . . . . ?
N2 Zn1 C1 Ni1 41.3(3) . . . . ?
N2 Zn1 C1 P1 -93.8(3) . . . . ?
N2 C16 C17 C18 -177.6(2) . . . . ?
N2 C16 C17 C22 1.0(4) . . . . ?
N2 C16 C21 C20 178.0(3) . . . . ?
N2 C16 C21 C24 0.4(4) . . . . ?
N3 P1 N4 C34 -17.7(2) . . . . ?
N3 P1 N4 C47 150.8(2) . . . . ?
N3 P1 C1 Zn1 14.0(4) . . . . ?
N3 P1 C1 Ni1 -134.31(11) . . . . ?
N3 C33 C34 N4 -34.4(3) . . . . ?
N3 C35 C40 C39 176.4(2) . . . . ?
N3 C35 C40 C44 -4.2(4) . . . . ?
N4 P1 N3 C33 -5.1(2) . . . . ?
N4 P1 N3 C35 -173.1(2) . . . . ?
N4 P1 C1 Zn1 -106.7(3) . . . . ?
N4 P1 C1 Ni1 104.98(13) . . . . ?
N4 C47 C48 C49 -180.0(3) . . . . ?
N4 C47 C48 C53 0.9(4) . . . . ?
C36 C37 C38 C39 -0.1(4) . . . . ?
C36 C35 C40 C39 -0.2(4) . . . . ?
C36 C35 C40 C44 179.2(3) . . . . ?
C16 N2 C5 C4 -169.8(2) . . . . ?
C16 N2 C5 C6 10.0(4) . . . . ?
C16 C17 C18 C19 -0.2(4) . . . . ?
C37 C36 C35 N3 -177.1(2) . . . . ?
C37 C36 C35 C40 -0.4(4) . . . . ?
C37 C36 C41 C42 84.5(3) . . . . ?
C37 C36 C41 C43 -39.5(4) . . . . ?
C37 C38 C39 C40 -0.6(4) . . . . ?
C17 C16 C21 C20 1.6(4) . . . . ?
C17 C16 C21 C24 -176.0(3) . . . . ?
C17 C18 C19 C20 1.2(4) . . . . ?
C17 C18 C19 C23 -177.9(3) . . . . ?
C8 C7 C12 C15 177.7(3) . . . . ?
C8 C7 C12 C11 -2.9(4) . . . . ?
C8 C9 C10 C11 -0.6(5) . . . . ?
C8 C9 C10 C14 177.6(3) . . . . ?
C7 N1 C3 C4 165.0(3) . . . . ?
C7 N1 C3 C2 -15.2(4) . . . . ?
C7 C8 C9 C10 -1.9(4) . . . . ?
C7 C12 C11 C10 0.3(5) . . . . ?
C3 N1 C7 C8 103.2(3) . . . . ?
C3 N1 C7 C12 -78.3(3) . . . . ?
C3 C4 C5 N2 12.5(5) . . . . ?
C3 C4 C5 C6 -167.3(3) . . . . ?
C18 C19 C20 C21 -0.9(5) . . . . ?
C9 C8 C7 N1 -177.9(3) . . . . ?
C9 C8 C7 C12 3.6(4) . . . . ?
C9 C10 C11 C12 1.4(5) . . . . ?
C33 N3 C35 C36 92.2(3) . . . . ?
C33 N3 C35 C40 -84.4(3) . . . . ?
C5 N2 C16 C17 -100.2(3) . . . . ?
C5 N2 C16 C21 83.4(3) . . . . ?
C5 C4 C3 N1 -8.2(5) . . . . ?
C5 C4 C3 C2 172.0(3) . . . . ?
C35 N3 C33 C34 -166.7(2) . . . . ?
C35 C36 C37 C38 0.6(4) . . . . ?
C35 C36 C41 C42 -95.7(3) . . . . ?
C35 C36 C41 C43 140.2(3) . . . . ?
C35 C40 C39 C38 0.8(4) . . . . ?
C35 C40 C44 C46 -126.0(3) . . . . ?
C35 C40 C44 C45 109.4(4) . . . . ?
C19 C20 C21 C16 -0.5(5) . . . . ?
C19 C20 C21 C24 177.1(3) . . . . ?
C41 C36 C37 C38 -179.7(3) . . . . ?
C41 C36 C35 N3 3.2(4) . . . . ?
C41 C36 C35 C40 179.9(3) . . . . ?
C34 N4 C47 C52 -105.0(3) . . . . ?
C34 N4 C47 C48 74.7(3) . . . . ?
C39 C40 C44 C46 53.5(4) . . . . ?
C39 C40 C44 C45 -71.2(4) . . . . ?
C22 C17 C18 C19 -178.8(3) . . . . ?
C52 C47 C48 C49 -0.3(4) . . . . ?
C52 C47 C48 C53 -179.5(3) . . . . ?
C52 C51 C50 C49 0.7(5) . . . . ?
C15 C12 C11 C10 179.8(3) . . . . ?
C13 C8 C7 N1 1.2(4) . . . . ?
C13 C8 C7 C12 -177.3(3) . . . . ?
C13 C8 C9 C10 179.0(3) . . . . ?
C21 C16 C17 C18 -1.3(4) . . . . ?
C21 C16 C17 C22 177.4(3) . . . . ?
C47 N4 C34 C33 -135.0(2) . . . . ?
C47 C52 C56 C58 116.3(3) . . . . ?
C47 C52 C56 C57 -119.7(3) . . . . ?
C47 C52 C51 C50 -2.7(5) . . . . ?
C47 C48 C53 C55 -101.4(3) . . . . ?
C47 C48 C53 C54 135.2(3) . . . . ?
C56 C52 C47 N4 4.2(4) . . . . ?
C56 C52 C47 C48 -175.4(3) . . . . ?
C56 C52 C51 C50 175.3(3) . . . . ?
C23 C19 C20 C21 178.3(3) . . . . ?
C51 C52 C47 N4 -177.8(3) . . . . ?
C51 C52 C47 C48 2.5(4) . . . . ?
C51 C52 C56 C58 -61.6(4) . . . . ?
C51 C52 C56 C57 62.4(4) . . . . ?
C51 C50 C49 C48 1.6(5) . . . . ?
C14 C10 C11 C12 -176.8(3) . . . . ?
C1 P1 N3 C33 -141.6(2) . . . . ?
C1 P1 N3 C35 50.4(3) . . . . ?
C1 P1 N4 C34 117.1(2) . . . . ?
C1 P1 N4 C47 -74.3(3) . . . . ?
C31 C32 C25 C26 -66.6(7) . . . . ?
C31 C30 C29 C28 -3.4(8) . . . . ?
C50 C49 C48 C47 -1.8(5) . . . . ?
C50 C49 C48 C53 177.4(3) . . . . ?
C49 C48 C53 C55 79.4(4) . . . . ?
C49 C48 C53 C54 -43.9(4) . . . . ?
C44 C40 C39 C38 -178.7(3) . . . . ?
C32 C31 C30 C29 72.4(6) . . . . ?
C27 C28 C29 C30 -66.9(7) . . . . ?
C27 C26 C25 C32 -1.5(8) . . . . ?
C61 C61 C60 C59 170.2(4) 2_776 . . . ?
C28 C27 C26 C25 69.3(7) . . . . ?
C30 C31 C32 Ni1 -100.8(3) . . . . ?
C30 C31 C32 C25 -1.9(6) . . . . ?
C26 C27 C28 Ni1 -101.7(3) . . . . ?
C26 C27 C28 C29 0.7(6) . . . . ?
